data_4312933
loop_
_publ_author_name
'Dirk Walther'
'Stefan Liesicke'
'Lars B\"ottcher'
'Reinald Fischer'
'Helmar G\"orls'
'Gavin Vaughan'

_publ_contact_author
;
         Dirk Walther
         Friedrich-Schiller-Universit\"at Jena
         Institut f\"ur Anorganische und Analytische Chemie
         August-Bebel-Str. 2
         D-07743 Jena
         Germany
;
_publ_contact_author_email 'cdw@rz.uni-jena.de.de '
_publ_contact_author_fax '03641 9-48102 '
_publ_contact_author_phone '03641 9-48110 '
_publ_section_title
;
 Metal Complexes with 2,3-Bis(diphenylphosphino)-1,4-diazadiene Ligands:
 Synthesis, Structures, and an Intramolecular Metal-Mediated [4 + 2]
 Cycloaddition Employing a Benzene Ring as a Dienophile
;
_journal_name_full 'Inorganic Chemistry'
_journal_page_first 625
_journal_page_last 632
_journal_paper_doi 10.1021/ic020534w
_journal_volume 42
_journal_year 2003
_chemical_formula_sum 'C54 H62 Br2 N2 Ni O2 P2'
_chemical_formula_weight 1051.53
_chemical_name_systematic
;
  ?
;
_space_group_IT_number 14
_symmetry_cell_setting monoclinic
_symmetry_space_group_name_Hall '-P 2yn'
_symmetry_space_group_name_H-M 'P 1 21/n 1'
_atom_sites_solution_hydrogens mixed
_atom_sites_solution_primary direct
_atom_sites_solution_secondary difmap
_audit_creation_method SHELXL-97
_cell_angle_alpha 90.00
_cell_angle_beta 104.96(2)
_cell_angle_gamma 90.00
_cell_formula_units_Z 4
_cell_length_a 18.571(2)
_cell_length_b 14.2390(10)
_cell_length_c 21.549(3)
_cell_measurement_temperature 183(2)
_cell_volume 5505.1(12)
_computing_cell_refinement SET4
_computing_data_collection CAD4-EXPRESS
_computing_data_reduction MOLEN
_computing_molecular_graphics SHELXTL/PC
_computing_publication_material SHELXL-97
_computing_structure_refinement 'SHELXL-97 (Sheldrick, 1997)'
_computing_structure_solution 'SHELXS-97 (Sheldrick, 1990)'
_diffrn_ambient_temperature 183(2)
_diffrn_measurement_device_type CAD4
_diffrn_measurement_method omega-2theta
_diffrn_radiation_monochromator graphite
_diffrn_radiation_source 'fine-focus sealed tube'
_diffrn_radiation_type MoK\a
_diffrn_radiation_wavelength 0.71073
_diffrn_reflns_av_R_equivalents 0.0562
_diffrn_reflns_av_sigmaI/netI 0.1365
_diffrn_reflns_limit_h_max 0
_diffrn_reflns_limit_h_min -22
_diffrn_reflns_limit_k_max 0
_diffrn_reflns_limit_k_min -17
_diffrn_reflns_limit_l_max 24
_diffrn_reflns_limit_l_min -25
_diffrn_reflns_number 9546
_diffrn_reflns_theta_max 25.67
_diffrn_reflns_theta_min 2.21
_diffrn_standards_interval_time 7200
_diffrn_standards_number 3
_exptl_absorpt_coefficient_mu 1.900
_exptl_absorpt_correction_T_max 0.8041
_exptl_absorpt_correction_T_min 0.7024
_exptl_crystal_colour brown
_exptl_crystal_density_diffrn 1.269
_exptl_crystal_density_method 'not measured'
_exptl_crystal_description prism
_exptl_crystal_F_000 2176
_exptl_crystal_size_max 0.20
_exptl_crystal_size_mid 0.18
_exptl_crystal_size_min 0.12
_refine_ls_extinction_method none
_refine_ls_goodness_of_fit_ref 1.000
_refine_ls_hydrogen_treatment mixed
_refine_ls_matrix_type full
_refine_ls_number_parameters 567
_refine_ls_number_reflns 9261
_refine_ls_number_restraints 0
_refine_ls_restrained_S_all 1.000
_refine_ls_R_factor_all 0.1675
_refine_ls_R_factor_gt 0.0596
_refine_ls_shift/su_max 0.012
_refine_ls_shift/su_mean 0.000
_refine_ls_structure_factor_coef Fsqd
_refine_ls_weighting_details 'calc w=1/[\s^2^(Fo^2^)+(0.1138P)^2^+0.0000P] where P=(Fo^2^+2Fc^2^)/3'
_refine_ls_weighting_scheme calc
_refine_ls_wR_factor_gt 0.1567
_refine_ls_wR_factor_ref 0.1944
_reflns_number_gt 5082
_reflns_number_total 9261
_reflns_threshold_expression >2sigma(I)
_cod_data_source_file ic020534w_6.cif
_cod_data_source_block FO1398
_cod_depositor_comments
;
The following automatic conversions were performed:
data name '_publ_contact_autor' replaced with '_publ_contact_author'
as specified in the replacement file
'/home/antanas/src/cod-tools/trunk/data/replacement-values/replacement_tags.lst'.

Automatic conversion script
Id: cif_correct_tags 4998 2017-03-02 13:24:31Z antanas 

The following automatic conversions were performed:

'_atom_sites_solution_hydrogens' value 'geom/difmap' was changed to
'mixed'.

Automatic conversion script
Id: cif_fix_values 6452 2018-10-05 10:23:21Z andrius 
;
_cod_original_cell_volume 5505.1(10)
_cod_database_code 4312933

loop_
_symmetry_equiv_pos_as_xyz
'x, y, z'
'-x+1/2, y+1/2, -z+1/2'
'-x, -y, -z'
'x-1/2, -y-1/2, z-1/2'

loop_
_atom_site_label
_atom_site_type_symbol
_atom_site_fract_x
_atom_site_fract_y
_atom_site_fract_z
_atom_site_U_iso_or_equiv
_atom_site_adp_type
_atom_site_occupancy
_atom_site_symmetry_multiplicity
_atom_site_calc_flag
_atom_site_refinement_flags
_atom_site_disorder_assembly
_atom_site_disorder_group
Ni Ni 0.84272(5) 0.27679(6) 0.24571(4) 0.0244(2) Uani 1 1 d . . .
Br1 Br 0.96207(4) 0.28646(6) 0.31458(4) 0.0360(2) Uani 1 1 d . . .
Br2 Br 0.78168(4) 0.32543(6) 0.32236(3) 0.0340(2) Uani 1 1 d . . .
P1 P 0.89046(10) 0.23622(13) 0.16921(8) 0.0233(4) Uani 1 1 d . . .
P2 P 0.73559(10) 0.27139(13) 0.17829(8) 0.0240(4) Uani 1 1 d . . .
N1 N 0.8325(3) 0.1744(4) 0.0413(2) 0.0242(13) Uani 1 1 d . . .
N2 N 0.6879(3) 0.2165(4) 0.0487(3) 0.0293(14) Uani 1 1 d . . .
C1 C 0.8162(4) 0.2069(5) 0.0995(3) 0.0245(16) Uani 1 1 d . . .
C2 C 0.7466(4) 0.2259(5) 0.1025(3) 0.0229(15) Uani 1 1 d . . .
C3 C 0.7042(4) 0.2225(5) -0.0111(3) 0.0276(16) Uani 1 1 d . . .
C4 C 0.7769(4) 0.2099(5) -0.0152(3) 0.0236(16) Uani 1 1 d . . .
C5 C 0.7966(4) 0.2283(5) -0.0709(3) 0.0309(17) Uani 1 1 d . . .
H5A H 0.8474 0.2239 -0.0717 0.037 Uiso 1 1 calc R . .
C6 C 0.7424(4) 0.2537(5) -0.1273(3) 0.0306(18) Uani 1 1 d . . .
C7 C 0.6691(4) 0.2599(6) -0.1235(4) 0.0351(19) Uani 1 1 d . . .
H7A H 0.6310 0.2741 -0.1611 0.042 Uiso 1 1 calc R . .
C8 C 0.6501(4) 0.2458(6) -0.0661(4) 0.038(2) Uani 1 1 d . . .
H8A H 0.5997 0.2522 -0.0646 0.045 Uiso 1 1 calc R . .
C9 C 0.7658(5) 0.2727(7) -0.1894(4) 0.046(2) Uani 1 1 d . . .
C10 C 0.8071(9) 0.1924(11) -0.2069(6) 0.137(7) Uani 1 1 d . . .
H10A H 0.7741 0.1377 -0.2169 0.205 Uiso 1 1 calc R . .
H10B H 0.8498 0.1774 -0.1709 0.205 Uiso 1 1 calc R . .
H10C H 0.8248 0.2089 -0.2446 0.205 Uiso 1 1 calc R . .
C11 C 0.7029(6) 0.2966(11) -0.2445(5) 0.113(6) Uani 1 1 d . . .
H11A H 0.6673 0.2444 -0.2532 0.170 Uiso 1 1 calc R . .
H11B H 0.7215 0.3081 -0.2824 0.170 Uiso 1 1 calc R . .
H11C H 0.6780 0.3532 -0.2345 0.170 Uiso 1 1 calc R . .
C12 C 0.8218(9) 0.3562(11) -0.1765(6) 0.124(6) Uani 1 1 d . . .
H12A H 0.7973 0.4122 -0.1651 0.186 Uiso 1 1 calc R . .
H12B H 0.8386 0.3689 -0.2152 0.186 Uiso 1 1 calc R . .
H12C H 0.8649 0.3401 -0.1410 0.186 Uiso 1 1 calc R . .
C13 C 0.8477(4) 0.0740(5) 0.0387(3) 0.0249(16) Uani 1 1 d . . .
C14 C 0.8193(5) 0.0105(5) 0.0756(4) 0.040(2) Uani 1 1 d . . .
H14A H 0.7888 0.0322 0.1019 0.048 Uiso 1 1 calc R . .
C15 C 0.8356(5) -0.0843(6) 0.0738(4) 0.052(2) Uani 1 1 d . . .
H15A H 0.8162 -0.1268 0.0993 0.062 Uiso 1 1 calc R . .
C16 C 0.8794(4) -0.1189(5) 0.0358(3) 0.0314(18) Uani 1 1 d . . .
C17 C 0.9065(4) -0.0534(5) -0.0006(4) 0.0344(19) Uani 1 1 d . . .
H17A H 0.9364 -0.0742 -0.0276 0.041 Uiso 1 1 calc R . .
C18 C 0.8908(4) 0.0411(5) 0.0017(4) 0.0344(19) Uani 1 1 d . . .
H18A H 0.9108 0.0839 -0.0232 0.041 Uiso 1 1 calc R . .
C19 C 0.8979(5) -0.2224(6) 0.0349(5) 0.050(2) Uani 1 1 d . . .
C20 C 0.8432(6) -0.2847(6) 0.0584(6) 0.071(3) Uani 1 1 d . . .
H20A H 0.7938 -0.2810 0.0280 0.107 Uiso 1 1 calc R . .
H20B H 0.8399 -0.2632 0.1008 0.107 Uiso 1 1 calc R . .
H20C H 0.8607 -0.3499 0.0615 0.107 Uiso 1 1 calc R . .
C21 C 0.9059(14) -0.2553(8) -0.0288(8) 0.210(13) Uani 1 1 d . . .
H21A H 0.8587 -0.2463 -0.0613 0.316 Uiso 1 1 calc R . .
H21B H 0.9191 -0.3221 -0.0261 0.316 Uiso 1 1 calc R . .
H21C H 0.9453 -0.2192 -0.0407 0.316 Uiso 1 1 calc R . .
C22 C 0.9745(7) -0.2369(8) 0.0841(10) 0.151(8) Uani 1 1 d . . .
H22A H 0.9717 -0.2141 0.1264 0.226 Uiso 1 1 calc R . .
H22B H 1.0129 -0.2018 0.0701 0.226 Uiso 1 1 calc R . .
H22C H 0.9871 -0.3038 0.0869 0.226 Uiso 1 1 calc R . .
C23 C 0.9507(4) 0.1329(5) 0.1862(3) 0.0281(17) Uani 1 1 d . . .
C24 C 0.9362(5) 0.0675(6) 0.2288(4) 0.043(2) Uani 1 1 d . . .
H24A H 0.8979 0.0783 0.2499 0.051 Uiso 1 1 calc R . .
C25 C 0.9780(6) -0.0131(6) 0.2403(5) 0.059(3) Uani 1 1 d . . .
H25A H 0.9687 -0.0579 0.2700 0.071 Uiso 1 1 calc R . .
C26 C 1.0333(5) -0.0305(6) 0.2095(4) 0.051(2) Uani 1 1 d . . .
H26A H 1.0615 -0.0869 0.2175 0.061 Uiso 1 1 calc R . .
C27 C 1.0466(5) 0.0334(6) 0.1681(4) 0.051(2) Uani 1 1 d . . .
H27A H 1.0843 0.0216 0.1466 0.061 Uiso 1 1 calc R . .
C28 C 1.0065(4) 0.1161(6) 0.1560(4) 0.039(2) Uani 1 1 d . . .
H28A H 1.0174 0.1611 0.1272 0.047 Uiso 1 1 calc R . .
C29 C 0.9423(4) 0.3293(5) 0.1409(3) 0.0262(16) Uani 1 1 d . . .
C30 C 1.0160(4) 0.3493(6) 0.1734(4) 0.040(2) Uani 1 1 d . . .
H30A H 1.0405 0.3125 0.2095 0.048 Uiso 1 1 calc R . .
C31 C 1.0534(5) 0.4224(6) 0.1533(4) 0.046(2) Uani 1 1 d . . .
H31A H 1.1028 0.4377 0.1766 0.055 Uiso 1 1 calc R . .
C32 C 1.0186(5) 0.4733(6) 0.0991(4) 0.049(2) Uani 1 1 d . . .
H32A H 1.0449 0.5214 0.0836 0.059 Uiso 1 1 calc R . .
C33 C 0.9459(5) 0.4540(6) 0.0678(4) 0.050(2) Uani 1 1 d . . .
H33A H 0.9214 0.4905 0.0316 0.060 Uiso 1 1 calc R . .
C34 C 0.9078(4) 0.3817(5) 0.0884(4) 0.0357(19) Uani 1 1 d . . .
H34A H 0.8577 0.3684 0.0661 0.043 Uiso 1 1 calc R . .
C35 C 0.6649(4) 0.1963(5) 0.1963(3) 0.0286(17) Uani 1 1 d . . .
C36 C 0.6182(4) 0.2287(6) 0.2330(4) 0.041(2) Uani 1 1 d . . .
H36A H 0.6191 0.2928 0.2453 0.049 Uiso 1 1 calc R . .
C37 C 0.5711(5) 0.1670(8) 0.2510(4) 0.060(3) Uani 1 1 d . . .
H37A H 0.5401 0.1882 0.2770 0.071 Uiso 1 1 calc R . .
C38 C 0.5678(5) 0.0725(7) 0.2317(4) 0.053(3) Uani 1 1 d . . .
H38A H 0.5347 0.0302 0.2445 0.064 Uiso 1 1 calc R . .
C39 C 0.6123(5) 0.0419(6) 0.1945(4) 0.046(2) Uani 1 1 d . . .
H39A H 0.6093 -0.0216 0.1805 0.055 Uiso 1 1 calc R . .
C40 C 0.6614(4) 0.1022(5) 0.1772(4) 0.0326(18) Uani 1 1 d . . .
H40A H 0.6932 0.0799 0.1523 0.039 Uiso 1 1 calc R . .
C41 C 0.6955(4) 0.3872(5) 0.1582(3) 0.0260(16) Uani 1 1 d . . .
C42 C 0.7436(5) 0.4642(5) 0.1711(4) 0.0367(19) Uani 1 1 d . . .
H42A H 0.7952 0.4545 0.1901 0.044 Uiso 1 1 calc R . .
C43 C 0.7171(5) 0.5540(6) 0.1567(4) 0.044(2) Uani 1 1 d . . .
H43A H 0.7502 0.6060 0.1661 0.052 Uiso 1 1 calc R . .
C44 C 0.6427(6) 0.5680(6) 0.1285(4) 0.051(2) Uani 1 1 d . . .
H44A H 0.6243 0.6300 0.1189 0.061 Uiso 1 1 calc R . .
C45 C 0.5942(5) 0.4921(6) 0.1140(4) 0.051(2) Uani 1 1 d . . .
H45A H 0.5430 0.5024 0.0938 0.061 Uiso 1 1 calc R . .
C46 C 0.6204(5) 0.4006(6) 0.1288(4) 0.039(2) Uani 1 1 d . . .
H46A H 0.5874 0.3485 0.1190 0.047 Uiso 1 1 calc R . .
O1 O 0.5306(3) 0.2206(4) 0.0351(3) 0.0479(15) Uani 1 1 d . . .
C47 C 0.5082(5) 0.1235(7) 0.0214(5) 0.067(3) Uani 1 1 d . . .
H47A H 0.5130 0.0884 0.0619 0.080 Uiso 1 1 calc R . .
H47B H 0.5402 0.0931 -0.0030 0.080 Uiso 1 1 calc R . .
C48 C 0.4286(5) 0.1240(7) -0.0174(5) 0.057(3) Uani 1 1 d . . .
H48A H 0.3995 0.0742 -0.0028 0.069 Uiso 1 1 calc R . .
H48B H 0.4251 0.1149 -0.0636 0.069 Uiso 1 1 calc R . .
C49 C 0.4014(5) 0.2212(7) -0.0046(4) 0.059(3) Uani 1 1 d . . .
H49A H 0.3616 0.2436 -0.0417 0.071 Uiso 1 1 calc R . .
H49B H 0.3825 0.2214 0.0343 0.071 Uiso 1 1 calc R . .
C50 C 0.4705(5) 0.2806(7) 0.0048(5) 0.066(3) Uani 1 1 d . . .
H50A H 0.4765 0.3032 -0.0370 0.079 Uiso 1 1 calc R . .
H50B H 0.4679 0.3355 0.0322 0.079 Uiso 1 1 calc R . .
O2 O 0.8242(8) 0.3427(10) -0.3555(7) 0.069(4) Uiso 0.50 1 d P . .
C51 C 0.7782(11) 0.4087(13) -0.3931(9) 0.058(5) Uiso 0.50 1 d P . .
H51A H 0.7599 0.3830 -0.4370 0.070 Uiso 0.50 1 calc PR . .
H51B H 0.7343 0.4182 -0.3757 0.070 Uiso 0.50 1 calc PR . .
C52 C 0.8090(11) 0.4913(14) -0.3970(9) 0.062(5) Uiso 0.50 1 d P . .
H52A H 0.7741 0.5428 -0.3944 0.074 Uiso 0.50 1 calc PR . .
H52B H 0.8236 0.4971 -0.4379 0.074 Uiso 0.50 1 calc PR . .
C53 C 0.8747(14) 0.4940(17) -0.3420(11) 0.087(7) Uiso 0.50 1 d P . .
H53A H 0.8641 0.5253 -0.3043 0.104 Uiso 0.50 1 calc PR . .
H53B H 0.9177 0.5247 -0.3528 0.104 Uiso 0.50 1 calc PR . .
C54 C 0.8866(10) 0.3870(12) -0.3316(8) 0.048(4) Uiso 0.50 1 d P . .
H54A H 0.9249 0.3650 -0.3529 0.058 Uiso 0.50 1 calc PR . .
H54B H 0.9045 0.3734 -0.2851 0.058 Uiso 0.50 1 calc PR . .
O3 O 0.7744(8) -0.4710(10) -0.0634(7) 0.073(4) Uiso 0.50 1 d P . .
C55 C 0.7329(9) -0.5089(12) -0.0306(8) 0.043(4) Uiso 0.50 1 d P . .
H55A H 0.7552 -0.4935 0.0152 0.052 Uiso 0.50 1 calc PR . .
H55B H 0.7365 -0.5778 -0.0348 0.052 Uiso 0.50 1 calc PR . .
C56 C 0.6488(13) -0.4835(17) -0.0459(11) 0.080(7) Uiso 0.50 1 d P . .
H56A H 0.6169 -0.5401 -0.0495 0.096 Uiso 0.50 1 calc PR . .
H56B H 0.6377 -0.4400 -0.0137 0.096 Uiso 0.50 1 calc PR . .
C57 C 0.6416(16) -0.437(2) -0.1091(13) 0.104(9) Uiso 0.50 1 d P . .
H57A H 0.6154 -0.4788 -0.1446 0.125 Uiso 0.50 1 calc PR . .
H57B H 0.6134 -0.3777 -0.1117 0.125 Uiso 0.50 1 calc PR . .
C58 C 0.7111(14) -0.4208(19) -0.1123(12) 0.093(8) Uiso 0.50 1 d P . .
H58A H 0.7201 -0.3524 -0.1076 0.112 Uiso 0.50 1 calc PR . .
H58B H 0.7146 -0.4383 -0.1559 0.112 Uiso 0.50 1 calc PR . .
H1N2 H 0.639(5) 0.229(6) 0.048(4) 0.06(3) Uiso 1 1 d . . .

loop_
_atom_site_aniso_label
_atom_site_aniso_U_11
_atom_site_aniso_U_22
_atom_site_aniso_U_33
_atom_site_aniso_U_23
_atom_site_aniso_U_13
_atom_site_aniso_U_12
Ni 0.0242(5) 0.0245(5) 0.0238(5) -0.0029(4) 0.0054(4) 0.0025(4)
Br1 0.0271(4) 0.0456(5) 0.0315(4) -0.0065(4) 0.0008(3) 0.0036(4)
Br2 0.0357(4) 0.0384(5) 0.0303(4) -0.0068(4) 0.0127(3) 0.0022(4)
P1 0.0225(10) 0.0216(10) 0.0253(9) -0.0009(8) 0.0056(8) 0.0024(8)
P2 0.0252(10) 0.0215(10) 0.0257(9) -0.0030(8) 0.0075(8) 0.0032(8)
N1 0.027(3) 0.024(3) 0.021(3) -0.002(3) 0.007(2) 0.003(3)
N2 0.023(3) 0.037(4) 0.029(3) -0.003(3) 0.008(3) 0.000(3)
C1 0.025(4) 0.018(4) 0.027(4) 0.001(3) 0.000(3) 0.003(3)
C2 0.023(4) 0.016(4) 0.028(4) 0.000(3) 0.003(3) -0.002(3)
C3 0.024(4) 0.030(4) 0.026(4) -0.007(3) 0.001(3) 0.000(3)
C4 0.024(4) 0.023(4) 0.020(3) -0.007(3) -0.001(3) 0.000(3)
C5 0.032(4) 0.028(4) 0.033(4) -0.002(3) 0.007(3) -0.001(4)
C6 0.029(4) 0.036(4) 0.025(4) 0.003(3) 0.005(3) -0.001(3)
C7 0.024(4) 0.050(5) 0.029(4) -0.002(4) 0.003(3) 0.004(4)
C8 0.031(4) 0.044(5) 0.035(4) -0.009(4) 0.001(4) 0.003(4)
C9 0.038(5) 0.070(6) 0.030(4) 0.013(4) 0.008(4) 0.001(5)
C10 0.176(17) 0.185(17) 0.073(9) 0.010(10) 0.075(11) 0.082(14)
C11 0.061(8) 0.232(18) 0.047(6) 0.045(9) 0.014(6) 0.010(9)
C12 0.146(14) 0.154(14) 0.086(10) 0.008(9) 0.057(9) -0.067(12)
C13 0.025(4) 0.024(4) 0.025(4) -0.002(3) 0.006(3) 0.002(3)
C14 0.053(5) 0.027(4) 0.050(5) -0.006(4) 0.033(4) 0.004(4)
C15 0.077(7) 0.034(5) 0.062(6) 0.000(4) 0.048(5) -0.006(5)
C16 0.043(5) 0.023(4) 0.030(4) -0.001(3) 0.012(4) 0.007(4)
C17 0.039(5) 0.031(4) 0.041(5) 0.001(4) 0.025(4) 0.010(4)
C18 0.043(5) 0.024(4) 0.044(5) 0.004(4) 0.026(4) -0.004(4)
C19 0.059(6) 0.032(5) 0.070(6) 0.002(4) 0.036(5) 0.005(5)
C20 0.086(8) 0.023(5) 0.115(9) -0.005(5) 0.045(7) -0.008(5)
C21 0.53(4) 0.026(6) 0.164(15) -0.010(8) 0.26(2) 0.014(13)
C22 0.073(9) 0.042(7) 0.31(2) 0.037(11) -0.002(12) 0.023(7)
C23 0.023(4) 0.028(4) 0.031(4) 0.002(3) 0.003(3) 0.006(3)
C24 0.039(5) 0.038(5) 0.061(6) 0.013(4) 0.031(4) 0.014(4)
C25 0.080(7) 0.028(5) 0.079(7) 0.014(5) 0.037(6) 0.013(5)
C26 0.066(6) 0.041(5) 0.049(5) 0.016(4) 0.021(5) 0.029(5)
C27 0.049(6) 0.054(6) 0.056(6) 0.001(5) 0.023(5) 0.031(5)
C28 0.038(5) 0.047(5) 0.038(5) 0.004(4) 0.019(4) 0.015(4)
C29 0.027(4) 0.018(4) 0.036(4) 0.000(3) 0.011(3) -0.001(3)
C30 0.033(5) 0.046(5) 0.040(5) 0.004(4) 0.008(4) 0.000(4)
C31 0.033(5) 0.048(5) 0.057(6) 0.003(5) 0.013(4) -0.013(4)
C32 0.065(7) 0.029(5) 0.058(6) 0.001(4) 0.025(5) -0.005(4)
C33 0.054(6) 0.040(5) 0.058(6) 0.016(4) 0.019(5) 0.003(5)
C34 0.035(5) 0.031(5) 0.041(5) 0.003(4) 0.009(4) 0.004(4)
C35 0.032(4) 0.025(4) 0.029(4) -0.001(3) 0.009(3) 0.002(3)
C36 0.038(5) 0.038(5) 0.048(5) -0.008(4) 0.013(4) -0.001(4)
C37 0.050(6) 0.080(7) 0.059(6) -0.022(6) 0.035(5) -0.019(6)
C38 0.049(6) 0.056(6) 0.058(6) 0.006(5) 0.019(5) -0.023(5)
C39 0.049(6) 0.033(5) 0.055(5) 0.003(4) 0.013(5) 0.005(4)
C40 0.024(4) 0.030(4) 0.043(5) 0.002(4) 0.007(3) 0.001(3)
C41 0.032(4) 0.019(4) 0.031(4) -0.005(3) 0.015(3) 0.003(3)
C42 0.039(5) 0.027(4) 0.041(5) -0.001(4) 0.006(4) 0.004(4)
C43 0.060(6) 0.025(5) 0.043(5) 0.006(4) 0.009(4) 0.006(4)
C44 0.085(8) 0.030(5) 0.037(5) 0.004(4) 0.013(5) 0.019(5)
C45 0.052(6) 0.045(6) 0.050(5) -0.003(4) 0.002(4) 0.030(5)
C46 0.039(5) 0.035(5) 0.044(5) -0.004(4) 0.011(4) 0.008(4)
O1 0.033(3) 0.044(4) 0.063(4) -0.005(3) 0.005(3) 0.005(3)
C47 0.042(6) 0.058(7) 0.096(8) 0.008(6) 0.010(6) 0.002(5)
C48 0.055(6) 0.060(6) 0.052(6) 0.005(5) 0.004(5) -0.010(5)
C49 0.040(5) 0.082(8) 0.047(5) -0.002(5) -0.004(4) 0.008(5)
C50 0.043(6) 0.054(6) 0.087(8) -0.006(6) -0.004(5) 0.012(5)

loop_
_atom_type_symbol
_atom_type_description
_atom_type_scat_dispersion_real
_atom_type_scat_dispersion_imag
_atom_type_scat_source
C C 0.0033 0.0016 'International Tables Vol C Tables 4.2.6.8 and 6.1.1.4'
H H 0.0000 0.0000 'International Tables Vol C Tables 4.2.6.8 and 6.1.1.4'
N N 0.0061 0.0033 'International Tables Vol C Tables 4.2.6.8 and 6.1.1.4'
O O 0.0106 0.0060 'International Tables Vol C Tables 4.2.6.8 and 6.1.1.4'
P P 0.1023 0.0942 'International Tables Vol C Tables 4.2.6.8 and 6.1.1.4'
Ni Ni 0.3393 1.1124 'International Tables Vol C Tables 4.2.6.8 and 6.1.1.4'
Br Br -0.2901 2.4595 'International Tables Vol C Tables 4.2.6.8 and 6.1.1.4'

loop_
_geom_angle_atom_site_label_1
_geom_angle_atom_site_label_2
_geom_angle_atom_site_label_3
_geom_angle
_geom_angle_site_symmetry_1
_geom_angle_site_symmetry_3
_geom_angle_publ_flag
P2 Ni P1 87.99(7) . . ?
P2 Ni Br1 176.75(7) . . ?
P1 Ni Br1 89.51(6) . . ?
P2 Ni Br2 87.42(6) . . ?
P1 Ni Br2 175.07(7) . . ?
Br1 Ni Br2 95.02(4) . . ?
C1 P1 C23 106.1(3) . . ?
C1 P1 C29 104.1(3) . . ?
C23 P1 C29 107.5(3) . . ?
C1 P1 Ni 108.9(2) . . ?
C23 P1 Ni 114.6(2) . . ?
C29 P1 Ni 114.8(2) . . ?
C35 P2 C41 108.2(3) . . ?
C35 P2 C2 103.8(3) . . ?
C41 P2 C2 104.1(3) . . ?
C35 P2 Ni 118.3(2) . . ?
C41 P2 Ni 112.4(2) . . ?
C2 P2 Ni 108.8(2) . . ?
C1 N1 C13 115.7(5) . . ?
C1 N1 C4 110.5(5) . . ?
C13 N1 C4 113.9(5) . . ?
C2 N2 C3 117.1(6) . . ?
C2 C1 N1 122.0(6) . . ?
C2 C1 P1 116.9(5) . . ?
N1 C1 P1 120.7(5) . . ?
C1 C2 N2 120.3(6) . . ?
C1 C2 P2 116.7(5) . . ?
N2 C2 P2 122.8(5) . . ?
C4 C3 C8 118.7(7) . . ?
C4 C3 N2 119.7(6) . . ?
C8 C3 N2 121.5(7) . . ?
C5 C4 C3 121.1(6) . . ?
C5 C4 N1 120.2(6) . . ?
C3 C4 N1 118.7(6) . . ?
C4 C5 C6 120.8(7) . . ?
C7 C6 C5 117.3(7) . . ?
C7 C6 C9 122.8(7) . . ?
C5 C6 C9 119.8(7) . . ?
C8 C7 C6 121.5(7) . . ?
C7 C8 C3 120.3(7) . . ?
C11 C9 C10 109.2(10) . . ?
C11 C9 C6 113.6(7) . . ?
C10 C9 C6 111.6(8) . . ?
C11 C9 C12 108.8(10) . . ?
C10 C9 C12 105.6(11) . . ?
C6 C9 C12 107.8(7) . . ?
C18 C13 C14 118.7(7) . . ?
C18 C13 N1 120.8(6) . . ?
C14 C13 N1 120.5(6) . . ?
C15 C14 C13 119.8(7) . . ?
C16 C15 C14 122.0(8) . . ?
C15 C16 C17 116.5(7) . . ?
C15 C16 C19 121.6(7) . . ?

loop_
_geom_bond_atom_site_label_1
_geom_bond_atom_site_label_2
_geom_bond_distance
_geom_bond_site_symmetry_2
_geom_bond_publ_flag
Ni P2 2.141(2) . ?
Ni P1 2.143(2) . ?
Ni Br1 2.3315(12) . ?
Ni Br2 2.3365(12) . ?
P1 C1 1.807(7) . ?
P1 C23 1.827(7) . ?
P1 C29 1.833(7) . ?
P2 C35 1.811(7) . ?
P2 C41 1.815(7) . ?
P2 C2 1.817(7) . ?
N1 C1 1.440(9) . ?
N1 C13 1.461(9) . ?
N1 C4 1.469(8) . ?
N2 C2 1.377(9) . ?
N2 C3 1.402(9) . ?
C1 C2 1.338(9) . ?
C3 C4 1.386(10) . ?
C3 C8 1.383(10) . ?
C4 C5 1.368(10) . ?
C5 C6 1.409(10) . ?
C6 C7 1.388(10) . ?
C6 C9 1.534(10) . ?
C7 C8 1.384(10) . ?
C9 C11 1.474(13) . ?
C9 C10 1.480(15) . ?
C9 C12 1.558(15) . ?
C13 C18 1.350(10) . ?
C13 C14 1.395(10) . ?
C14 C15 1.387(11) . ?
C15 C16 1.384(11) . ?
C16 C17 1.394(10) . ?
C16 C19 1.515(11) . ?
C17 C18 1.380(10) . ?
C19 C21 1.493(14) . ?
C19 C20 1.531(12) . ?
C19 C22 1.552(16) . ?
C23 C28 1.378(10) . ?
C23 C24 1.383(10) . ?
C24 C25 1.372(11) . ?
C25 C26 1.382(12) . ?
C26 C27 1.341(12) . ?
C27 C28 1.381(11) . ?
C29 C34 1.368(10) . ?
C29 C30 1.397(10) . ?
C30 C31 1.383(11) . ?
C31 C32 1.386(12) . ?
C32 C33 1.373(12) . ?
C33 C34 1.385(11) . ?
C35 C36 1.394(10) . ?
C35 C40 1.398(10) . ?
C36 C37 1.365(12) . ?
C37 C38 1.405(13) . ?
C38 C39 1.363(12) . ?
C39 C40 1.374(11) . ?
C41 C46 1.388(10) . ?
C41 C42 1.396(10) . ?
C42 C43 1.376(10) . ?
C43 C44 1.373(12) . ?
C44 C45 1.390(13) . ?
C45 C46 1.399(11) . ?
O1 C50 1.423(10) . ?
O1 C47 1.452(11) . ?
C47 C48 1.499(12) . ?
C48 C49 1.523(13) . ?
C49 C50 1.505(13) . ?
O2 C54 1.30(2) . ?
O2 C51 1.38(2) . ?
C51 C52 1.32(2) . ?
C52 C53 1.46(3) . ?
C53 C54 1.55(3) . ?
O3 C55 1.292(19) . ?
O3 C58 1.54(3) . ?
C55 C56 1.55(3) . ?
C56 C57 1.49(3) . ?
C57 C58 1.33(3) . ?
